data_7704732
loop_
_publ_author_name
'Huse, Kevin'
'Weinert, Hanns'
'W\"olper, Christoph'
'Schulz, Stephan'

_publ_section_title
;
 Electronic effect of a perfluorinated \b-diketiminate ligand on the
 bonding nature of copper carbonyl complexes.
;
_journal_issue 28
_journal_name_full 'Dalton transactions (Cambridge, England : 2003)'
_journal_page_first 9773
_journal_page_last 9780
_journal_paper_doi 10.1039/d0dt01943g
_journal_volume 49
_journal_year 2020
_chemical_formula_sum 'C23 H6 Cu F17 N2'
_chemical_formula_weight 696.84
_space_group_crystal_system monoclinic
_space_group_IT_number 14
_space_group_name_Hall '-P 2yn'
_space_group_name_H-M_alt 'P 1 21/n 1'
_atom_sites_solution_hydrogens geom
_atom_sites_solution_primary direct
_atom_sites_solution_secondary difmap
_audit_creation_method SHELXL-2017/1
_audit_update_record
;
2020-04-01 deposited with the CCDC.	2020-06-30 downloaded from the CCDC.
;
_cell_angle_alpha 90
_cell_angle_beta 102.689(4)
_cell_angle_gamma 90
_cell_formula_units_Z 8
_cell_length_a 12.2119(18)
_cell_length_b 20.738(3)
_cell_length_c 18.601(3)
_cell_measurement_reflns_used 9601
_cell_measurement_temperature 100(2)
_cell_measurement_theta_max 80.38
_cell_measurement_theta_min 3.24
_cell_volume 4595.7(12)
_computing_cell_refinement 'Bruker APEX3(v2017.3-0)'
_computing_data_collection 'Bruker APEX3(v2017.3-0)'
_computing_data_reduction 'Bruker APEX3(v2017.3-0)'
_computing_molecular_graphics 'ORTEP/PLATON (Spek)'
_computing_publication_material 'BRUKER AXS SHELXTL (c) 2008 / Vers. 2008/4'
_computing_structure_refinement 'SHELXL-2017/1 (Sheldrick, 2017)'
_computing_structure_solution 'Bruker APEX3(v2017.3-0)'
_diffrn_ambient_temperature 100(2)
_diffrn_detector_area_resol_mean 7.3910
_diffrn_measured_fraction_theta_full 1.000
_diffrn_measured_fraction_theta_max 0.993
_diffrn_measurement_device_type 'Bruker D8 Venture (Photon II detector)'
_diffrn_measurement_method 'Data collection strategy APEX 3/Queen'
_diffrn_radiation_monochromator 'multilayer mirror'
_diffrn_radiation_type CuK\a
_diffrn_radiation_wavelength 1.54178
_diffrn_reflns_av_R_equivalents 0.0503
_diffrn_reflns_av_unetI/netI 0.0231
_diffrn_reflns_Laue_measured_fraction_full 1.000
_diffrn_reflns_Laue_measured_fraction_max 0.993
_diffrn_reflns_limit_h_max 15
_diffrn_reflns_limit_h_min -12
_diffrn_reflns_limit_k_max 26
_diffrn_reflns_limit_k_min -26
_diffrn_reflns_limit_l_max 23
_diffrn_reflns_limit_l_min -23
_diffrn_reflns_number 144722
_diffrn_reflns_point_group_measured_fraction_full 1.000
_diffrn_reflns_point_group_measured_fraction_max 0.993
_diffrn_reflns_theta_full 67.679
_diffrn_reflns_theta_max 80.719
_diffrn_reflns_theta_min 3.236
_diffrn_source 'micro-focus sealed tube'
_diffrn_source_type 'INCOATEC I\mS 3.0'
_exptl_absorpt_coefficient_mu 2.847
_exptl_absorpt_correction_T_max 0.75
_exptl_absorpt_correction_T_min 0.54
_exptl_absorpt_correction_type multi-scan
_exptl_absorpt_process_details
; 
 SADABS
 R.H. Blessing, Acta Cryst. (1995) A51 33-38 
;
_exptl_crystal_colour orange
_exptl_crystal_density_diffrn 2.014
_exptl_crystal_description tablet
_exptl_crystal_F_000 2720
_exptl_crystal_size_max 0.388
_exptl_crystal_size_mid 0.270
_exptl_crystal_size_min 0.088
_refine_diff_density_max 0.610
_refine_diff_density_min -0.587
_refine_diff_density_rms 0.103
_refine_ls_extinction_method none
_refine_ls_goodness_of_fit_ref 1.057
_refine_ls_hydrogen_treatment constr
_refine_ls_matrix_type full
_refine_ls_number_parameters 775
_refine_ls_number_reflns 10029
_refine_ls_number_restraints 0
_refine_ls_restrained_S_all 1.057
_refine_ls_R_factor_all 0.0310
_refine_ls_R_factor_gt 0.0300
_refine_ls_shift/su_max 0.001
_refine_ls_shift/su_mean 0.000
_refine_ls_structure_factor_coef Fsqd
_refine_ls_weighting_details 'w=1/[\s^2^(Fo^2^)+(0.0431P)^2^+2.9491P] where P=(Fo^2^+2Fc^2^)/3'
_refine_ls_weighting_scheme calc
_refine_ls_wR_factor_gt 0.0826
_refine_ls_wR_factor_ref 0.0834
_reflns_Friedel_coverage 0.000
_reflns_number_gt 9638
_reflns_number_total 10029
_reflns_threshold_expression 'I > 2\s(I)'
_cod_data_source_file d0dt01943g2.cif
_cod_data_source_block kh_v089_2m
_cod_depositor_comments
;
The following automatic conversions were performed:

data item '_atom_sites_solution_secondary' value 'diffmap' was
changed to 'difmap'.

Automatic conversion script
Id: cif_fix_values 7556 2019-12-06 15:28:31Z antanas 

 Adding full bibliography for 7704732--7704736.cif.
;
_cod_original_cell_volume 4595.6(12)
_cod_original_sg_symbol_H-M 'P 21/n'
_cod_database_code 7704732
_shelx_shelxl_version_number 2017/1
_shelx_space_group_comment
;
The symmetry employed for this shelxl refinement is uniquely defined
by the following loop, which should always be used as a source of
symmetry information in preference to the above space-group names.
They are only intended as comments.
;
_shelx_estimated_absorpt_t_min 0.405
_shelx_estimated_absorpt_t_max 0.788

loop_
_space_group_symop_operation_xyz
'x, y, z'
'-x+1/2, y+1/2, -z+1/2'
'-x, -y, -z'
'x-1/2, -y-1/2, z-1/2'

loop_
_atom_site_label
_atom_site_type_symbol
_atom_site_fract_x
_atom_site_fract_y
_atom_site_fract_z
_atom_site_U_iso_or_equiv
_atom_site_adp_type
_atom_site_occupancy
_atom_site_site_symmetry_order
_atom_site_calc_flag
_atom_site_refinement_flags_posn
_atom_site_refinement_flags_adp
_atom_site_refinement_flags_occupancy
_atom_site_disorder_assembly
_atom_site_disorder_group
Cu1_1 Cu 0.96433(2) 0.25218(2) 0.58724(2) 0.01543(6) Uani 1 1 d . . . . .
F1_1 F 0.72904(8) 0.25599(4) 0.36245(5) 0.02132(18) Uani 1 1 d . . . . .
F2_1 F 0.64239(7) 0.14861(5) 0.40143(5) 0.02618(19) Uani 1 1 d . . . . .
F3_1 F 0.77186(8) 0.08053(4) 0.44440(5) 0.02305(18) Uani 1 1 d . . . . .
F4_1 F 0.78240(8) 0.13596(4) 0.34903(5) 0.0270(2) Uani 1 1 d . . . . .
F5_1 F 0.64529(8) 0.36462(5) 0.40785(6) 0.0311(2) Uani 1 1 d . . . . .
F6_1 F 0.78135(8) 0.42908(4) 0.45079(5) 0.0281(2) Uani 1 1 d . . . . .
F7_1 F 0.78327(9) 0.37490(4) 0.35336(5) 0.0279(2) Uani 1 1 d . . . . .
F8_1 F 0.72934(7) 0.15324(4) 0.60636(5) 0.02504(19) Uani 1 1 d . . . . .
F9_1 F 0.74317(8) 0.04806(5) 0.69269(5) 0.0279(2) Uani 1 1 d . . . . .
F10_1 F 0.91196(8) -0.03906(4) 0.69700(5) 0.02489(19) Uani 1 1 d . . . . .
F11_1 F 1.06661(8) -0.01848(5) 0.61407(5) 0.0282(2) Uani 1 1 d . . . . .
F12_1 F 1.05362(7) 0.08749(5) 0.52844(5) 0.02558(19) Uani 1 1 d . . . . .
F13_1 F 0.72154(7) 0.34885(4) 0.60669(5) 0.02548(19) Uani 1 1 d . . . . .
F14_1 F 0.73538(7) 0.44698(5) 0.70297(5) 0.02646(19) Uani 1 1 d . . . . .
F15_1 F 0.90827(7) 0.53337(4) 0.71833(5) 0.02333(18) Uani 1 1 d . . . . .
F16_1 F 1.06702(7) 0.51836(4) 0.63816(5) 0.02619(19) Uani 1 1 d . . . . .
F17_1 F 1.05468(7) 0.41883(5) 0.54297(5) 0.02558(19) Uani 1 1 d . . . . .
N1_1 N 0.88790(9) 0.18198(6) 0.52589(6) 0.0154(2) Uani 1 1 d . . . . .
N2_1 N 0.88733(9) 0.32429(6) 0.52988(6) 0.0159(2) Uani 1 1 d . . . . .
C1_1 C 0.81757(11) 0.19305(7) 0.46219(7) 0.0151(2) Uani 1 1 d . . . . .
C2_1 C 0.79523(12) 0.25489(6) 0.43214(8) 0.0166(3) Uani 1 1 d . . . . .
C3_1 C 0.81826(11) 0.31541(7) 0.46508(7) 0.0158(3) Uani 1 1 d . . . . .
C4_1 C 0.75286(12) 0.13885(7) 0.41383(8) 0.0180(3) Uani 1 1 d . . . . .
C5_1 C 0.75645(12) 0.37163(7) 0.41892(8) 0.0199(3) Uani 1 1 d . . . . .
C6_1 C 0.89017(11) 0.12263(6) 0.56445(7) 0.0145(2) Uani 1 1 d . . . . .
C7_1 C 0.81282(11) 0.11095(7) 0.60746(8) 0.0170(3) Uani 1 1 d . . . . .
C8_1 C 0.81942(11) 0.05721(7) 0.65200(8) 0.0186(3) Uani 1 1 d . . . . .
C9_1 C 0.90520(12) 0.01325(7) 0.65437(8) 0.0186(3) Uani 1 1 d . . . . .
C10_1 C 0.98390(12) 0.02396(7) 0.61226(8) 0.0191(3) Uani 1 1 d . . . . .
C11_1 C 0.97627(11) 0.07810(7) 0.56846(8) 0.0170(3) Uani 1 1 d . . . . .
C12_1 C 0.88754(11) 0.38128(6) 0.57208(7) 0.0150(2) Uani 1 1 d . . . . .
C13_1 C 0.80731(11) 0.39048(7) 0.61368(8) 0.0172(3) Uani 1 1 d . . . . .
C14_1 C 0.81368(11) 0.44078(7) 0.66320(8) 0.0182(3) Uani 1 1 d . . . . .
C15_1 C 0.90173(12) 0.48389(7) 0.67165(8) 0.0176(3) Uani 1 1 d . . . . .
C16_1 C 0.98289(11) 0.47617(7) 0.63067(8) 0.0183(3) Uani 1 1 d . . . . .
C17_1 C 0.97536(11) 0.42547(7) 0.58191(8) 0.0173(3) Uani 1 1 d . . . . .
C18_1 C 1.08042(12) 0.21699(7) 0.68004(8) 0.0221(3) Uani 1 1 d . . . . .
H18_1 H 1.120404 0.195623 0.648594 0.027 Uiso 1 1 calc R U . . .
C19_1 C 1.07798(12) 0.28482(7) 0.68259(8) 0.0226(3) Uani 1 1 d . . . . .
H19_1 H 1.116418 0.309631 0.652964 0.027 Uiso 1 1 calc R U . . .
C20_1 C 1.01793(14) 0.31558(8) 0.72957(9) 0.0282(3) Uani 1 1 d . . . . .
H20_1 H 1.017819 0.361295 0.732801 0.034 Uiso 1 1 calc R U . . .
C21_1 C 0.95945(15) 0.27952(10) 0.77074(9) 0.0340(4) Uani 1 1 d . . . . .
H21_1 H 0.917053 0.300509 0.801003 0.041 Uiso 1 1 calc R U . . .
C22_1 C 0.96218(15) 0.21175(10) 0.76822(9) 0.0332(4) Uani 1 1 d . . . . .
H22_1 H 0.921752 0.187177 0.796856 0.040 Uiso 1 1 calc R U . . .
C23_1 C 1.02298(14) 0.18102(8) 0.72459(9) 0.0273(3) Uani 1 1 d . . . . .
H23_1 H 1.026435 0.135262 0.724365 0.033 Uiso 1 1 calc R U . . .
Cu1_2 Cu 0.84522(2) 0.24449(2) 0.13181(2) 0.01538(6) Uani 1 1 d . . . . .
F1_2 F 0.65046(10) 0.23806(5) -0.10466(5) 0.0324(2) Uani 1 1 d . . . . .
F2_2 F 0.59956(7) 0.12334(4) -0.08790(5) 0.02437(19) Uani 1 1 d . . . . .
F3_2 F 0.73278(7) 0.06484(4) -0.02870(5) 0.02355(18) Uani 1 1 d . . . . .
F4_2 F 0.76286(8) 0.12722(5) -0.11474(5) 0.0300(2) Uani 1 1 d . . . . .
F5_2 F 0.59954(8) 0.35398(5) -0.09483(5) 0.02663(19) Uani 1 1 d . . . . .
F6_2 F 0.73530(8) 0.41422(4) -0.04255(5) 0.02573(19) Uani 1 1 d . . . . .
F7_2 F 0.76110(9) 0.34550(5) -0.12358(5) 0.0320(2) Uani 1 1 d . . . . .
F8_2 F 0.74062(7) 0.09131(4) 0.17375(5) 0.02147(17) Uani 1 1 d . . . . .
F9_2 F 0.86005(8) -0.01455(4) 0.22592(5) 0.0271(2) Uani 1 1 d . . . . .
F10_2 F 1.03961(8) -0.05053(4) 0.17112(6) 0.0298(2) Uani 1 1 d . . . . .
F11_2 F 1.09634(7) 0.01961(5) 0.06043(5) 0.0296(2) Uani 1 1 d . . . . .
F12_2 F 0.97656(8) 0.12506(5) 0.00744(5) 0.0280(2) Uani 1 1 d . . . . .
F13_2 F 0.73837(7) 0.40304(4) 0.15945(5) 0.02307(18) Uani 1 1 d . . . . .
F14_2 F 0.85509(8) 0.51229(4) 0.19951(5) 0.0292(2) Uani 1 1 d . . . . .
F15_2 F 1.03526(8) 0.54177(5) 0.14206(6) 0.0347(2) Uani 1 1 d . . . . .
F16_2 F 1.09802(8) 0.46038(5) 0.04347(6) 0.0327(2) Uani 1 1 d . . . . .
F17_2 F 0.98132(8) 0.35079(5) 0.00268(5) 0.0307(2) Uani 1 1 d . . . . .
N1_2 N 0.79850(10) 0.16991(6) 0.06543(6) 0.0167(2) Uani 1 1 d . . . . .
N2_2 N 0.79896(10) 0.31460(6) 0.06053(6) 0.0173(2) Uani 1 1 d . . . . .
C1_2 C 0.74415(11) 0.17894(7) -0.00366(8) 0.0180(3) Uani 1 1 d . . . . .
C2_2 C 0.71239(13) 0.23980(7) -0.03401(8) 0.0221(3) Uani 1 1 d . . . . .
C3_2 C 0.74473(12) 0.30195(7) -0.00792(8) 0.0186(3) Uani 1 1 d . . . . .
C4_2 C 0.70969(12) 0.12306(7) -0.05913(8) 0.0204(3) Uani 1 1 d . . . . .
C5_2 C 0.71001(12) 0.35464(7) -0.06764(8) 0.0216(3) Uani 1 1 d . . . . .
C6_2 C 0.85516(11) 0.11129(7) 0.08861(7) 0.0164(3) Uani 1 1 d . . . . .
C7_2 C 0.82778(11) 0.07420(7) 0.14472(8) 0.0168(3) Uani 1 1 d . . . . .
C8_2 C 0.88875(12) 0.01999(7) 0.17205(8) 0.0195(3) Uani 1 1 d . . . . .
C9_2 C 0.97990(12) 0.00152(7) 0.14404(8) 0.0216(3) Uani 1 1 d . . . . .
C10_2 C 1.00888(11) 0.03745(8) 0.08865(8) 0.0213(3) Uani 1 1 d . . . . .
C11_2 C 0.94739(12) 0.09149(7) 0.06184(8) 0.0197(3) Uani 1 1 d . . . . .
C12_2 C 0.85578(11) 0.37415(7) 0.07896(8) 0.0175(3) Uani 1 1 d . . . . .
C13_2 C 0.82601(11) 0.41667(7) 0.12944(8) 0.0182(3) Uani 1 1 d . . . . .
C14_2 C 0.88571(12) 0.47269(7) 0.15070(8) 0.0212(3) Uani 1 1 d . . . . .
C15_2 C 0.97785(13) 0.48748(7) 0.12209(9) 0.0244(3) Uani 1 1 d . . . . .
C16_2 C 1.00983(12) 0.44577(8) 0.07268(9) 0.0241(3) Uani 1 1 d . . . . .
C17_2 C 0.94978(12) 0.39001(8) 0.05176(8) 0.0215(3) Uani 1 1 d . . . . .
C18_2 C 0.93797(13) 0.20917(8) 0.23377(8) 0.0253(3) Uani 1 1 d . . . . .
H18_2 H 0.889484 0.173762 0.236015 0.030 Uiso 1 1 calc R U . . .
C19_2 C 0.90541(13) 0.27200(9) 0.24701(8) 0.0254(3) Uani 1 1 d . . . . .
H19_2 H 0.832525 0.279706 0.255359 0.031 Uiso 1 1 calc R U . . .
C20_2 C 0.97970(14) 0.32344(8) 0.24802(8) 0.0265(3) Uani 1 1 d . . . . .
H20_2 H 0.959367 0.365497 0.260594 0.032 Uiso 1 1 calc R U . . .
C21_2 C 1.08180(14) 0.31323(9) 0.23087(9) 0.0293(3) Uani 1 1 d . . . . .
H21_2 H 1.131206 0.348551 0.230447 0.035 Uiso 1 1 calc R U . . .
C22_2 C 1.11402(14) 0.25140(8) 0.21399(10) 0.0271(3) Uani 1 1 d . . . . .
H22_2 H 1.183920 0.245268 0.200458 0.033 Uiso 1 1 calc R U . . .
C23_2 C 1.04508(14) 0.19916(8) 0.21683(9) 0.0292(3) Uani 1 1 d . . . . .
H23_2 H 1.068759 0.156918 0.207597 0.035 Uiso 1 1 calc R U . . .

loop_
_atom_site_aniso_label
_atom_site_aniso_U_11
_atom_site_aniso_U_22
_atom_site_aniso_U_33
_atom_site_aniso_U_23
_atom_site_aniso_U_13
_atom_site_aniso_U_12
Cu1_1 0.01505(11) 0.01340(11) 0.01646(11) -0.00036(7) 0.00048(8) -0.00018(6)
F1_1 0.0276(5) 0.0201(4) 0.0132(4) 0.0004(3) -0.0021(3) -0.0015(3)
F2_1 0.0179(4) 0.0265(5) 0.0311(5) -0.0017(4) -0.0010(3) -0.0039(3)
F3_1 0.0316(4) 0.0144(4) 0.0207(4) -0.0014(3) 0.0003(3) -0.0032(3)
F4_1 0.0410(5) 0.0246(5) 0.0170(4) -0.0060(3) 0.0102(4) -0.0055(4)
F5_1 0.0214(4) 0.0316(5) 0.0371(5) 0.0053(4) -0.0004(4) 0.0065(4)
F6_1 0.0428(5) 0.0150(4) 0.0222(4) 0.0002(3) -0.0022(4) 0.0040(4)
F7_1 0.0443(5) 0.0219(4) 0.0172(4) 0.0049(3) 0.0062(4) -0.0010(4)
F8_1 0.0212(4) 0.0245(4) 0.0321(5) 0.0059(4) 0.0119(4) 0.0094(3)
F9_1 0.0259(4) 0.0323(5) 0.0294(5) 0.0099(4) 0.0143(4) 0.0003(4)
F10_1 0.0336(5) 0.0161(4) 0.0231(4) 0.0061(3) 0.0024(4) 0.0000(3)
F11_1 0.0275(4) 0.0232(5) 0.0339(5) 0.0007(4) 0.0066(4) 0.0129(4)
F12_1 0.0219(4) 0.0311(5) 0.0276(5) 0.0026(4) 0.0136(3) 0.0043(4)
F13_1 0.0213(4) 0.0258(5) 0.0314(5) -0.0068(4) 0.0103(3) -0.0108(3)
F14_1 0.0240(4) 0.0321(5) 0.0270(5) -0.0078(4) 0.0135(4) -0.0018(4)
F15_1 0.0292(4) 0.0174(4) 0.0225(4) -0.0071(3) 0.0037(3) 0.0001(3)
F16_1 0.0224(4) 0.0207(4) 0.0354(5) -0.0039(4) 0.0064(4) -0.0094(3)
F17_1 0.0217(4) 0.0283(5) 0.0308(5) -0.0051(4) 0.0147(4) -0.0039(3)
N1_1 0.0165(5) 0.0135(5) 0.0159(5) 0.0001(4) 0.0028(4) -0.0008(4)
N2_1 0.0172(5) 0.0141(5) 0.0160(5) -0.0011(4) 0.0028(4) 0.0006(4)
C1_1 0.0151(6) 0.0153(6) 0.0156(6) -0.0023(5) 0.0052(5) -0.0014(5)
C2_1 0.0173(6) 0.0182(7) 0.0134(6) 0.0001(5) 0.0013(5) -0.0006(5)
C3_1 0.0160(6) 0.0162(6) 0.0157(6) 0.0023(5) 0.0045(5) 0.0004(5)
C4_1 0.0204(6) 0.0175(6) 0.0157(6) -0.0011(5) 0.0027(5) -0.0020(5)
C5_1 0.0238(7) 0.0167(7) 0.0177(6) 0.0017(5) 0.0014(5) 0.0012(5)
C6_1 0.0160(6) 0.0123(6) 0.0142(6) -0.0007(5) 0.0011(5) -0.0018(5)
C7_1 0.0159(6) 0.0173(6) 0.0182(6) -0.0005(5) 0.0043(5) 0.0024(5)
C8_1 0.0176(6) 0.0203(7) 0.0183(6) 0.0012(5) 0.0044(5) -0.0020(5)
C9_1 0.0232(7) 0.0134(6) 0.0172(6) 0.0021(5) 0.0002(5) -0.0019(5)
C10_1 0.0186(6) 0.0160(6) 0.0213(7) -0.0025(5) 0.0013(5) 0.0050(5)
C11_1 0.0153(6) 0.0190(7) 0.0173(6) -0.0030(5) 0.0050(5) -0.0002(5)
C12_1 0.0162(6) 0.0132(6) 0.0148(6) 0.0007(5) 0.0014(5) 0.0015(5)
C13_1 0.0156(6) 0.0171(6) 0.0188(6) 0.0004(5) 0.0033(5) -0.0032(5)
C14_1 0.0164(6) 0.0209(7) 0.0178(6) -0.0008(5) 0.0052(5) 0.0018(5)
C15_1 0.0217(6) 0.0131(6) 0.0165(6) -0.0023(5) 0.0008(5) 0.0019(5)
C16_1 0.0164(6) 0.0157(6) 0.0219(7) 0.0013(5) 0.0021(5) -0.0029(5)
C17_1 0.0153(6) 0.0176(6) 0.0195(6) 0.0014(5) 0.0052(5) 0.0005(5)
C18_1 0.0180(6) 0.0214(7) 0.0231(7) -0.0010(6) -0.0040(5) 0.0030(5)
C19_1 0.0190(6) 0.0213(7) 0.0233(7) 0.0013(6) -0.0046(5) -0.0031(5)
C20_1 0.0341(8) 0.0222(7) 0.0215(7) -0.0036(6) -0.0089(6) 0.0065(6)
C21_1 0.0315(8) 0.0486(11) 0.0198(7) -0.0046(7) 0.0010(6) 0.0109(8)
C22_1 0.0318(8) 0.0444(10) 0.0208(7) 0.0064(7) 0.0003(6) -0.0080(7)
C23_1 0.0319(8) 0.0209(7) 0.0228(7) 0.0033(6) -0.0076(6) -0.0045(6)
Cu1_2 0.01664(11) 0.01592(11) 0.01266(11) -0.00034(7) 0.00125(8) -0.00016(7)
F1_2 0.0476(6) 0.0260(5) 0.0154(4) -0.0004(4) -0.0109(4) 0.0023(4)
F2_2 0.0208(4) 0.0275(5) 0.0210(4) -0.0036(3) -0.0038(3) -0.0001(3)
F3_2 0.0245(4) 0.0189(4) 0.0239(4) -0.0046(3) -0.0018(3) 0.0017(3)
F4_2 0.0335(5) 0.0378(5) 0.0205(4) -0.0088(4) 0.0099(4) -0.0053(4)
F5_2 0.0249(4) 0.0290(5) 0.0222(4) 0.0039(4) -0.0029(3) 0.0047(4)
F6_2 0.0300(4) 0.0201(4) 0.0244(4) 0.0052(3) 0.0004(3) 0.0015(3)
F7_2 0.0399(5) 0.0386(6) 0.0202(4) 0.0074(4) 0.0122(4) 0.0101(4)
F8_2 0.0184(4) 0.0237(4) 0.0238(4) 0.0016(3) 0.0079(3) 0.0017(3)
F9_2 0.0288(4) 0.0222(4) 0.0288(5) 0.0088(4) 0.0032(4) -0.0020(3)
F10_2 0.0271(5) 0.0200(4) 0.0373(5) -0.0013(4) -0.0038(4) 0.0085(4)
F11_2 0.0194(4) 0.0400(6) 0.0295(5) -0.0102(4) 0.0053(4) 0.0087(4)
F12_2 0.0256(4) 0.0380(5) 0.0229(4) 0.0048(4) 0.0109(3) 0.0029(4)
F13_2 0.0219(4) 0.0236(4) 0.0255(4) -0.0034(3) 0.0092(3) -0.0020(3)
F14_2 0.0337(5) 0.0199(4) 0.0317(5) -0.0072(4) 0.0022(4) 0.0021(4)
F15_2 0.0301(5) 0.0209(5) 0.0477(6) 0.0060(4) -0.0034(4) -0.0094(4)
F16_2 0.0198(4) 0.0411(6) 0.0379(5) 0.0146(4) 0.0078(4) -0.0043(4)
F17_2 0.0290(5) 0.0379(5) 0.0289(5) -0.0025(4) 0.0144(4) 0.0019(4)
N1_2 0.0173(5) 0.0172(6) 0.0147(5) -0.0008(4) 0.0017(4) 0.0012(4)
N2_2 0.0191(5) 0.0166(6) 0.0155(5) 0.0008(4) 0.0025(4) 0.0011(4)
C1_2 0.0181(6) 0.0201(7) 0.0149(6) -0.0027(5) 0.0016(5) -0.0005(5)
C2_2 0.0259(7) 0.0235(7) 0.0137(7) -0.0004(5) -0.0026(5) 0.0024(6)
C3_2 0.0196(6) 0.0200(7) 0.0158(6) 0.0026(5) 0.0030(5) 0.0030(5)
C4_2 0.0209(7) 0.0230(7) 0.0164(6) -0.0034(5) 0.0020(5) 0.0002(5)
C5_2 0.0249(7) 0.0229(7) 0.0162(6) 0.0041(5) 0.0029(5) 0.0048(6)
C6_2 0.0164(6) 0.0165(6) 0.0151(6) -0.0021(5) 0.0008(5) 0.0003(5)
C7_2 0.0146(6) 0.0174(6) 0.0177(6) -0.0025(5) 0.0020(5) -0.0005(5)
C8_2 0.0199(6) 0.0172(6) 0.0194(7) 0.0001(5) -0.0004(5) -0.0030(5)
C9_2 0.0198(7) 0.0166(7) 0.0244(7) -0.0041(5) -0.0037(5) 0.0047(5)
C10_2 0.0149(6) 0.0265(7) 0.0215(7) -0.0084(6) 0.0016(5) 0.0027(5)
C11_2 0.0178(6) 0.0240(7) 0.0166(6) -0.0022(5) 0.0027(5) -0.0006(5)
C12_2 0.0176(6) 0.0167(6) 0.0169(6) 0.0024(5) 0.0013(5) 0.0001(5)
C13_2 0.0168(6) 0.0182(7) 0.0188(6) 0.0024(5) 0.0024(5) 0.0012(5)
C14_2 0.0224(7) 0.0171(7) 0.0214(7) 0.0008(5) -0.0008(5) 0.0019(5)
C15_2 0.0224(7) 0.0177(7) 0.0286(8) 0.0062(6) -0.0042(6) -0.0037(5)
C16_2 0.0156(6) 0.0291(8) 0.0268(7) 0.0115(6) 0.0028(5) -0.0013(6)
C17_2 0.0197(7) 0.0252(7) 0.0195(7) 0.0032(6) 0.0039(5) 0.0026(5)
C18_2 0.0306(8) 0.0267(8) 0.0159(7) 0.0021(6) -0.0012(6) -0.0090(6)
C19_2 0.0237(7) 0.0349(9) 0.0158(7) -0.0051(6) 0.0002(5) 0.0028(6)
C20_2 0.0337(8) 0.0235(8) 0.0192(7) -0.0004(6) -0.0007(6) 0.0020(6)
C21_2 0.0339(8) 0.0307(8) 0.0225(7) 0.0019(6) 0.0045(6) -0.0077(7)
C22_2 0.0196(7) 0.0380(10) 0.0234(8) -0.0048(6) 0.0041(6) -0.0006(6)
C23_2 0.0349(8) 0.0261(8) 0.0248(8) -0.0059(6) 0.0030(6) 0.0022(6)

loop_
_atom_type_symbol
_atom_type_description
_atom_type_scat_dispersion_real
_atom_type_scat_dispersion_imag
_atom_type_scat_source
C C 0.0181 0.0091 'International Tables Vol C Tables 4.2.6.8 and 6.1.1.4'
H H 0.0000 0.0000 'International Tables Vol C Tables 4.2.6.8 and 6.1.1.4'
Cu Cu -1.9646 0.5888 'International Tables Vol C Tables 4.2.6.8 and 6.1.1.4'
F F 0.0727 0.0534 'International Tables Vol C Tables 4.2.6.8 and 6.1.1.4'
N N 0.0311 0.0180 'International Tables Vol C Tables 4.2.6.8 and 6.1.1.4'

loop_
_geom_angle_atom_site_label_1
_geom_angle_atom_site_label_2
_geom_angle_atom_site_label_3
_geom_angle
_geom_angle_site_symmetry_1
_geom_angle_site_symmetry_3
_geom_angle_publ_flag
N2_1 Cu1_1 N1_1 98.06(5) . . ?
N2_1 Cu1_1 C18_1 150.25(5) . . ?
N1_1 Cu1_1 C18_1 111.65(5) . . ?
N2_1 Cu1_1 C19_1 111.25(5) . . ?
N1_1 Cu1_1 C19_1 150.59(5) . . ?
C18_1 Cu1_1 C19_1 39.00(6) . . ?
C1_1 N1_1 C6_1 122.64(11) . . ?
C1_1 N1_1 Cu1_1 121.78(9) . . ?
C6_1 N1_1 Cu1_1 113.33(8) . . ?
C3_1 N2_1 C12_1 122.90(12) . . ?
C3_1 N2_1 Cu1_1 121.66(10) . . ?
C12_1 N2_1 Cu1_1 113.16(9) . . ?
N1_1 C1_1 C2_1 123.20(12) . . ?
N1_1 C1_1 C4_1 122.99(12) . . ?
C2_1 C1_1 C4_1 113.81(12) . . ?
F1_1 C2_1 C3_1 114.84(12) . . ?
F1_1 C2_1 C1_1 114.56(12) . . ?
C3_1 C2_1 C1_1 130.08(14) . . ?
N2_1 C3_1 C2_1 123.41(13) . . ?
N2_1 C3_1 C5_1 122.53(12) . . ?
C2_1 C3_1 C5_1 114.06(12) . . ?
F2_1 C4_1 F4_1 108.35(11) . . ?
F2_1 C4_1 F3_1 106.62(11) . . ?
F4_1 C4_1 F3_1 106.74(11) . . ?
F2_1 C4_1 C1_1 111.05(11) . . ?
F4_1 C4_1 C1_1 110.72(11) . . ?
F3_1 C4_1 C1_1 113.11(11) . . ?
F7_1 C5_1 F5_1 108.08(12) . . ?
F7_1 C5_1 F6_1 106.44(12) . . ?
F5_1 C5_1 F6_1 106.86(12) . . ?
F7_1 C5_1 C3_1 111.05(12) . . ?
F5_1 C5_1 C3_1 111.10(12) . . ?
F6_1 C5_1 C3_1 113.03(11) . . ?
C7_1 C6_1 C11_1 117.15(12) . . ?
C7_1 C6_1 N1_1 120.13(12) . . ?
C11_1 C6_1 N1_1 122.23(12) . . ?
F8_1 C7_1 C8_1 118.75(12) . . ?
F8_1 C7_1 C6_1 119.25(12) . . ?
C8_1 C7_1 C6_1 122.00(13) . . ?
F9_1 C8_1 C7_1 119.90(13) . . ?
F9_1 C8_1 C9_1 120.39(13) . . ?
C7_1 C8_1 C9_1 119.71(13) . . ?
F10_1 C9_1 C8_1 120.16(13) . . ?
F10_1 C9_1 C10_1 120.40(13) . . ?
C8_1 C9_1 C10_1 119.45(13) . . ?
F11_1 C10_1 C11_1 120.30(13) . . ?
F11_1 C10_1 C9_1 119.71(13) . . ?
C11_1 C10_1 C9_1 119.99(13) . . ?
F12_1 C11_1 C10_1 118.86(12) . . ?
F12_1 C11_1 C6_1 119.44(13) . . ?
C10_1 C11_1 C6_1 121.70(13) . . ?
C13_1 C12_1 C17_1 117.00(12) . . ?
C13_1 C12_1 N2_1 120.47(12) . . ?
C17_1 C12_1 N2_1 121.94(12) . . ?
F13_1 C13_1 C14_1 118.61(12) . . ?
F13_1 C13_1 C12_1 119.28(12) . . ?
C14_1 C13_1 C12_1 122.11(13) . . ?
F14_1 C14_1 C15_1 120.55(13) . . ?
F14_1 C14_1 C13_1 119.91(13) . . ?
C15_1 C14_1 C13_1 119.54(13) . . ?
F15_1 C15_1 C14_1 120.37(13) . . ?
F15_1 C15_1 C16_1 119.91(13) . . ?
C14_1 C15_1 C16_1 119.72(13) . . ?
F16_1 C16_1 C17_1 120.52(13) . . ?
F16_1 C16_1 C15_1 119.63(13) . . ?
C17_1 C16_1 C15_1 119.84(13) . . ?
F17_1 C17_1 C16_1 118.89(12) . . ?
F17_1 C17_1 C12_1 119.32(13) . . ?
C16_1 C17_1 C12_1 121.79(13) . . ?
C19_1 C18_1 C23_1 119.44(14) . . ?
C19_1 C18_1 Cu1_1 70.52(8) . . ?
C23_1 C18_1 Cu1_1 109.40(10) . . ?
C18_1 C19_1 C20_1 119.36(14) . . ?
C18_1 C19_1 Cu1_1 70.48(8) . . ?
C20_1 C19_1 Cu1_1 109.29(10) . . ?
C21_1 C20_1 C19_1 120.18(16) . . ?
C20_1 C21_1 C22_1 120.34(15) . . ?
C23_1 C22_1 C21_1 120.24(16) . . ?
C22_1 C23_1 C18_1 120.37(16) . . ?
N2_2 Cu1_2 N1_2 98.99(5) . . ?
N2_2 Cu1_2 C18_2 151.55(6) . . ?
N1_2 Cu1_2 C18_2 108.21(6) . . ?
N2_2 Cu1_2 C19_2 116.99(6) . . ?
N1_2 Cu1_2 C19_2 143.49(6) . . ?
C18_2 Cu1_2 C19_2 37.97(6) . . ?
C1_2 N1_2 C6_2 121.56(12) . . ?
C1_2 N1_2 Cu1_2 120.57(10) . . ?
C6_2 N1_2 Cu1_2 115.13(9) . . ?
C3_2 N2_2 C12_2 121.20(12) . . ?
C3_2 N2_2 Cu1_2 120.69(10) . . ?
C12_2 N2_2 Cu1_2 115.30(9) . . ?
N1_2 C1_2 C2_2 123.61(13) . . ?
N1_2 C1_2 C4_2 123.12(13) . . ?
C2_2 C1_2 C4_2 113.27(12) . . ?
F1_2 C2_2 C1_2 114.18(13) . . ?
F1_2 C2_2 C3_2 114.31(13) . . ?
C1_2 C2_2 C3_2 130.97(14) . . ?
N2_2 C3_2 C2_2 123.86(13) . . ?
N2_2 C3_2 C5_2 123.32(13) . . ?
C2_2 C3_2 C5_2 112.82(13) . . ?
F2_2 C4_2 F3_2 105.91(12) . . ?
F2_2 C4_2 F4_2 107.87(11) . . ?
F3_2 C4_2 F4_2 107.00(12) . . ?
F2_2 C4_2 C1_2 111.52(12) . . ?
F3_2 C4_2 C1_2 113.13(12) . . ?
F4_2 C4_2 C1_2 111.09(12) . . ?
F5_2 C5_2 F6_2 106.24(12) . . ?
F5_2 C5_2 F7_2 108.01(12) . . ?
F6_2 C5_2 F7_2 106.96(12) . . ?
F5_2 C5_2 C3_2 111.08(12) . . ?
F6_2 C5_2 C3_2 113.38(12) . . ?
F7_2 C5_2 C3_2 110.89(12) . . ?
C11_2 C6_2 C7_2 116.84(13) . . ?
C11_2 C6_2 N1_2 121.60(13) . . ?
C7_2 C6_2 N1_2 121.26(12) . . ?
F8_2 C7_2 C8_2 118.53(13) . . ?
F8_2 C7_2 C6_2 119.78(12) . . ?
C8_2 C7_2 C6_2 121.69(13) . . ?
F9_2 C8_2 C7_2 120.11(13) . . ?
F9_2 C8_2 C9_2 119.89(13) . . ?
C7_2 C8_2 C9_2 120.00(14) . . ?
F10_2 C9_2 C10_2 120.62(13) . . ?
F10_2 C9_2 C8_2 119.93(14) . . ?
C10_2 C9_2 C8_2 119.45(13) . . ?
F11_2 C10_2 C9_2 120.01(14) . . ?
F11_2 C10_2 C11_2 119.98(14) . . ?
C9_2 C10_2 C11_2 120.01(13) . . ?
F12_2 C11_2 C10_2 118.76(13) . . ?
F12_2 C11_2 C6_2 119.21(13) . . ?
C10_2 C11_2 C6_2 122.01(14) . . ?
C17_2 C12_2 C13_2 116.98(13) . . ?
C17_2 C12_2 N2_2 121.03(13) . . ?
C13_2 C12_2 N2_2 121.79(13) . . ?
F13_2 C13_2 C14_2 118.49(13) . . ?
F13_2 C13_2 C12_2 119.81(13) . . ?
C14_2 C13_2 C12_2 121.70(13) . . ?
F14_2 C14_2 C15_2 119.90(14) . . ?
F14_2 C14_2 C13_2 120.12(14) . . ?
C15_2 C14_2 C13_2 119.97(14) . . ?
F15_2 C15_2 C16_2 120.39(15) . . ?
F15_2 C15_2 C14_2 120.17(15) . . ?
C16_2 C15_2 C14_2 119.44(14) . . ?
F16_2 C16_2 C17_2 119.94(15) . . ?
F16_2 C16_2 C15_2 119.84(14) . . ?
C17_2 C16_2 C15_2 120.20(14) . . ?
F17_2 C17_2 C16_2 119.10(13) . . ?
F17_2 C17_2 C12_2 119.18(14) . . ?
C16_2 C17_2 C12_2 121.70(14) . . ?
C19_2 C18_2 C23_2 118.95(15) . . ?
C19_2 C18_2 Cu1_2 73.66(9) . . ?
C23_2 C18_2 Cu1_2 100.89(11) . . ?
C20_2 C19_2 C18_2 120.27(15) . . ?
C20_2 C19_2 Cu1_2 106.86(11) . . ?
C18_2 C19_2 Cu1_2 68.37(8) . . ?
C21_2 C20_2 C19_2 120.02(15) . . ?
C20_2 C21_2 C22_2 120.66(16) . . ?
C23_2 C22_2 C21_2 120.50(16) . . ?
C22_2 C23_2 C18_2 119.41(15) . . ?

loop_
_geom_bond_atom_site_label_1
_geom_bond_atom_site_label_2
_geom_bond_distance
_geom_bond_site_symmetry_2
_geom_bond_publ_flag
Cu1_1 N2_1 1.9539(12) . ?
Cu1_1 N1_1 1.9557(12) . ?
Cu1_1 C18_1 2.1088(14) . ?
Cu1_1 C19_1 2.1092(15) . ?
F1_1 C2_1 1.3688(17) . ?
F2_1 C4_1 1.3332(17) . ?
F3_1 C4_1 1.3349(17) . ?
F4_1 C4_1 1.3332(16) . ?
F5_1 C5_1 1.3354(17) . ?
F6_1 C5_1 1.3357(17) . ?
F7_1 C5_1 1.3322(17) . ?
F8_1 C7_1 1.3416(16) . ?
F9_1 C8_1 1.3362(16) . ?
F10_1 C9_1 1.3356(16) . ?
F11_1 C10_1 1.3344(16) . ?
F12_1 C11_1 1.3392(16) . ?
F13_1 C13_1 1.3413(16) . ?
F14_1 C14_1 1.3374(16) . ?
F15_1 C15_1 1.3353(16) . ?
F16_1 C16_1 1.3333(16) . ?
F17_1 C17_1 1.3380(16) . ?
N1_1 C1_1 1.3218(18) . ?
N1_1 C6_1 1.4218(17) . ?
N2_1 C3_1 1.3234(18) . ?
N2_1 C12_1 1.4186(17) . ?
C1_1 C2_1 1.4017(19) . ?
C1_1 C4_1 1.5442(18) . ?
C2_1 C3_1 1.3980(19) . ?
C3_1 C5_1 1.5431(19) . ?
C6_1 C7_1 1.3869(19) . ?
C6_1 C11_1 1.3890(19) . ?
C7_1 C8_1 1.380(2) . ?
C8_1 C9_1 1.382(2) . ?
C9_1 C10_1 1.385(2) . ?
C10_1 C11_1 1.378(2) . ?
C12_1 C13_1 1.3886(19) . ?
C12_1 C17_1 1.3919(19) . ?
C13_1 C14_1 1.382(2) . ?
C14_1 C15_1 1.381(2) . ?
C15_1 C16_1 1.386(2) . ?
C16_1 C17_1 1.378(2) . ?
C18_1 C19_1 1.408(2) . ?
C18_1 C23_1 1.411(2) . ?
C19_1 C20_1 1.411(2) . ?
C20_1 C21_1 1.377(3) . ?
C21_1 C22_1 1.407(3) . ?
C22_1 C23_1 1.371(3) . ?
Cu1_2 N2_2 1.9652(12) . ?
Cu1_2 N1_2 1.9830(12) . ?
Cu1_2 C18_2 2.1148(15) . ?
Cu1_2 C19_2 2.1831(15) . ?
F1_2 C2_2 1.3652(17) . ?
F2_2 C4_2 1.3338(17) . ?
F3_2 C4_2 1.3370(18) . ?
F4_2 C4_2 1.3395(17) . ?
F5_2 C5_2 1.3327(17) . ?
F6_2 C5_2 1.3328(18) . ?
F7_2 C5_2 1.3391(17) . ?
F8_2 C7_2 1.3427(16) . ?
F9_2 C8_2 1.3395(17) . ?
F10_2 C9_2 1.3376(17) . ?
F11_2 C10_2 1.3414(16) . ?
F12_2 C11_2 1.3394(17) . ?
F13_2 C13_2 1.3414(16) . ?
F14_2 C14_2 1.3371(18) . ?
F15_2 C15_2 1.3352(17) . ?
F16_2 C16_2 1.3430(17) . ?
F17_2 C17_2 1.3407(18) . ?
N1_2 C1_2 1.3237(18) . ?
N1_2 C6_2 1.4184(18) . ?
N2_2 C3_2 1.3259(18) . ?
N2_2 C12_2 1.4213(18) . ?
C1_2 C2_2 1.402(2) . ?
C1_2 C4_2 1.5472(19) . ?
C2_2 C3_2 1.403(2) . ?
C3_2 C5_2 1.5495(19) . ?
C6_2 C11_2 1.3898(19) . ?
C6_2 C7_2 1.395(2) . ?
C7_2 C8_2 1.382(2) . ?
C8_2 C9_2 1.383(2) . ?
C9_2 C10_2 1.379(2) . ?
C10_2 C11_2 1.380(2) . ?
C12_2 C17_2 1.392(2) . ?
C12_2 C13_2 1.393(2) . ?
C13_2 C14_2 1.382(2) . ?
C14_2 C15_2 1.381(2) . ?
C15_2 C16_2 1.380(2) . ?
C16_2 C17_2 1.379(2) . ?
C18_2 C19_2 1.400(2) . ?
C18_2 C23_2 1.426(2) . ?
C19_2 C20_2 1.398(2) . ?
C20_2 C21_2 1.370(2) . ?
C21_2 C22_2 1.397(2) . ?
C22_2 C23_2 1.380(2) . ?
